data_4301951
loop_
_publ_author_name
'Aimee M. Morris'
'Cortlandt G. Pierpont'
'Richard G. Finke'

_publ_section_title
;
Synthesis and Characterization of VV(3,6-DBSQ)(3,6-DBCat)2, a d0 Metal
Complex with Dioxygenase Catalytic Activity
;
_journal_name_full 'Inorganic Chemistry'
_journal_page_first 3496
_journal_page_last 3498
_journal_paper_doi 10.1021/ic802122q
_journal_volume 48
_journal_year 2009
_chemical_formula_sum 'C43 H64 O7 V'
_chemical_formula_weight 743.92
_chemical_name_systematic
; 
 ? 
;
_space_group_IT_number 68
_symmetry_cell_setting orthorhombic
_symmetry_space_group_name_Hall '-C 2a 2ac'
_symmetry_space_group_name_H-M 'C c c a :2'
_atom_sites_solution_hydrogens geom
_atom_sites_solution_primary direct
_atom_sites_solution_secondary difmap
_audit_creation_method SHELXL-97
_cell_angle_alpha 90.00
_cell_angle_beta 90.00
_cell_angle_gamma 90.00
_cell_formula_units_Z 8
_cell_length_a 19.9969(17)
_cell_length_b 23.740(2)
_cell_length_c 18.1741(16)
_cell_measurement_reflns_used 3222
_cell_measurement_temperature 296(2)
_cell_volume 8627.7(13)
_computing_cell_refinement 'Bruker SMART'
_computing_data_collection 'Bruker SMART'
_computing_data_reduction 'Bruker SAINT'
_computing_molecular_graphics 'Bruker SHELXTL'
_computing_publication_material 'Bruker SHELXTL'
_computing_structure_refinement 'SHELXL-97 (Sheldrick, 1997)'
_computing_structure_solution 'SHELXS-97 (Sheldrick, 1990)'
_diffrn_ambient_temperature 296(2)
_diffrn_measured_fraction_theta_full 0.999
_diffrn_measured_fraction_theta_max 0.999
_diffrn_measurement_device_type 'CCD area detector'
_diffrn_measurement_method 'phi and omega scans'
_diffrn_radiation_monochromator graphite
_diffrn_radiation_source 'fine-focus sealed tube'
_diffrn_radiation_type MoK\a
_diffrn_radiation_wavelength 0.71073
_diffrn_reflns_av_R_equivalents 0.0819
_diffrn_reflns_av_sigmaI/netI 0.0638
_diffrn_reflns_limit_h_max 22
_diffrn_reflns_limit_h_min -22
_diffrn_reflns_limit_k_max 26
_diffrn_reflns_limit_k_min -26
_diffrn_reflns_limit_l_max 20
_diffrn_reflns_limit_l_min -20
_diffrn_reflns_number 14529
_diffrn_reflns_theta_full 23.53
_diffrn_reflns_theta_max 23.53
_diffrn_reflns_theta_min 1.74
_exptl_absorpt_coefficient_mu 0.270
_exptl_absorpt_correction_T_max 0.9826
_exptl_absorpt_correction_T_min 0.9080
_exptl_absorpt_correction_type multi-scan
_exptl_absorpt_process_details 'SADABS V2.10'
_exptl_crystal_colour blue
_exptl_crystal_density_diffrn 1.096
_exptl_crystal_density_method 'not measured'
_exptl_crystal_F_000 3064
_exptl_crystal_size_max 0.36
_exptl_crystal_size_mid 0.10
_exptl_crystal_size_min 0.07
_platon_squeeze_details
;
PLATON SQUEEZE was used to correct for a disordered methanol solvate molecule 
located about the inversion center (0, 0.25, 0.25). 
;
_refine_diff_density_max 0.436
_refine_diff_density_min -0.356
_refine_diff_density_rms 0.054
_refine_ls_extinction_method none
_refine_ls_goodness_of_fit_ref 1.071
_refine_ls_hydrogen_treatment mixed
_refine_ls_matrix_type full
_refine_ls_number_parameters 331
_refine_ls_number_reflns 3222
_refine_ls_number_restraints 0
_refine_ls_restrained_S_all 1.071
_refine_ls_R_factor_all 0.0840
_refine_ls_R_factor_gt 0.0540
_refine_ls_shift/su_max 0.000
_refine_ls_shift/su_mean 0.000
_refine_ls_structure_factor_coef Fsqd
_refine_ls_weighting_details 'calc w=1/[\s^2^(Fo^2^)+(0.0545P)^2^+5.9333P] where P=(Fo^2^+2Fc^2^)/3'
_refine_ls_weighting_scheme calc
_refine_ls_wR_factor_gt 0.1195
_refine_ls_wR_factor_ref 0.1325
_reflns_number_gt 2234
_reflns_number_total 3222
_reflns_threshold_expression >2sigma(I)
_cod_data_source_file ic802122q_si_002.cif
_cod_data_source_block rf110r_0m
_cod_original_cell_volume 8627.8(13)
_cod_original_sg_symbol_H-M 'C c c a'
_cod_database_code 4301951

loop_
_symmetry_equiv_pos_as_xyz
'x, y, z'
'-x+1/2, -y, z'
'-x, y, -z+1/2'
'x+1/2, -y, -z+1/2'
'x+1/2, y+1/2, z'
'-x+1, -y+1/2, z'
'-x+1/2, y+1/2, -z+1/2'
'x+1, -y+1/2, -z+1/2'
'-x, -y, -z'
'x-1/2, y, -z'
'x, -y, z-1/2'
'-x-1/2, y, z-1/2'
'-x+1/2, -y+1/2, -z'
'x, y+1/2, -z'
'x+1/2, -y+1/2, z-1/2'
'-x, y+1/2, z-1/2'

loop_
_atom_site_label
_atom_site_type_symbol
_atom_site_fract_x
_atom_site_fract_y
_atom_site_fract_z
_atom_site_U_iso_or_equiv
_atom_site_adp_type
_atom_site_occupancy
_atom_site_symmetry_multiplicity
_atom_site_calc_flag
_atom_site_refinement_flags
_atom_site_disorder_assembly
_atom_site_disorder_group
V1 V 0.2500 0.5000 0.03849(4) 0.0231(2) Uani 1 2 d S . .
O1 O 0.29946(10) 0.45332(9) 0.10077(11) 0.0235(5) Uani 1 1 d . . .
O2 O 0.19243(10) 0.43643(9) 0.04049(11) 0.0252(5) Uani 1 1 d . . .
O3 O 0.19922(10) 0.53111(8) -0.04509(10) 0.0257(5) Uani 1 1 d . . .
C1 C 0.28251(18) 0.39912(14) 0.10071(17) 0.0296(8) Uani 1 1 d . . .
C2 C 0.21906(18) 0.38974(13) 0.06775(16) 0.0261(8) Uani 1 1 d . . .
C3 C 0.1900(2) 0.33590(14) 0.06322(19) 0.0396(10) Uani 1 1 d . . .
C4 C 0.2279(3) 0.29432(17) 0.0956(3) 0.0675(16) Uani 1 1 d . . .
C5 C 0.2906(3) 0.30321(18) 0.1278(3) 0.0748(17) Uani 1 1 d . . .
C6 C 0.3207(2) 0.35514(15) 0.1307(2) 0.0478(11) Uani 1 1 d . . .
C7 C 0.1240(2) 0.32612(16) 0.0226(2) 0.0438(10) Uani 1 1 d . . .
C8 C 0.1038(4) 0.2634(2) 0.0242(4) 0.078(2) Uani 1 1 d . . .
C9 C 0.0677(2) 0.3601(2) 0.0590(3) 0.0557(13) Uani 1 1 d . . .
C10 C 0.1314(2) 0.34372(18) -0.0581(2) 0.0408(10) Uani 1 1 d . . .
C11 C 0.3921(3) 0.36603(18) 0.1598(3) 0.0649(15) Uani 1 1 d . . .
C12 C 0.3880(3) 0.4028(2) 0.2285(3) 0.0583(14) Uani 1 1 d . . .
C13 C 0.4257(3) 0.3097(2) 0.1815(4) 0.162(4) Uani 1 1 d . . .
H12 H 0.4250 0.2845 0.1403 0.242 Uiso 1 1 calc R . .
H13 H 0.4018 0.2932 0.2219 0.242 Uiso 1 1 calc R . .
H14 H 0.4712 0.3167 0.1959 0.242 Uiso 1 1 calc R . .
C14 C 0.4344(3) 0.3931(4) 0.1004(4) 0.102(3) Uani 1 1 d . . .
C15 C 0.22038(16) 0.51819(12) -0.11044(16) 0.0229(7) Uani 1 1 d . . .
C16 C 0.19122(16) 0.53720(13) -0.17692(17) 0.0251(8) Uani 1 1 d . . .
C17 C 0.22186(17) 0.51850(14) -0.23939(19) 0.0285(8) Uani 1 1 d . . .
C18 C 0.12906(18) 0.57500(15) -0.17567(18) 0.0339(9) Uani 1 1 d . . .
C19 C 0.0712(2) 0.5429(2) -0.1392(2) 0.0438(11) Uani 1 1 d . . .
C20 C 0.1078(2) 0.5909(2) -0.2544(2) 0.0466(11) Uani 1 1 d . . .
C21 C 0.1441(3) 0.62964(18) -0.1340(2) 0.0465(11) Uani 1 1 d . . .
H1 H 0.1384(17) 0.3851(16) -0.0643(19) 0.045(11) Uiso 1 1 d . . .
H3 H 0.1679(19) 0.3220(15) -0.081(2) 0.045(11) Uiso 1 1 d . . .
H2 H 0.090(2) 0.3354(15) -0.085(2) 0.053(12) Uiso 1 1 d . . .
H8 H 0.0806(18) 0.3999(16) 0.0556(19) 0.040(10) Uiso 1 1 d . . .
H7 H 0.027(2) 0.3564(15) 0.032(2) 0.051(12) Uiso 1 1 d . . .
H16 H 0.372(2) 0.4385(17) 0.217(2) 0.052(12) Uiso 1 1 d . . .
H17 H 0.428(2) 0.4112(15) 0.249(2) 0.046(12) Uiso 1 1 d . . .
H15 H 0.360(2) 0.3859(18) 0.264(3) 0.063(16) Uiso 1 1 d . . .
H21 H 0.2065(15) 0.5276(12) -0.2855(17) 0.021(8) Uiso 1 1 d . . .
H22 H 0.1450(17) 0.6119(14) -0.2809(19) 0.035(10) Uiso 1 1 d . . .
H23 H 0.0949(18) 0.5595(15) -0.281(2) 0.044(12) Uiso 1 1 d . . .
H24 H 0.0658(19) 0.6166(16) -0.252(2) 0.057(12) Uiso 1 1 d . . .
H25 H 0.061(2) 0.505(2) -0.164(3) 0.092(16) Uiso 1 1 d . . .
H26 H 0.0815(16) 0.5313(13) -0.089(2) 0.035(9) Uiso 1 1 d . . .
H30 H 0.181(2) 0.6517(16) -0.156(2) 0.054(13) Uiso 1 1 d . . .
H29 H 0.101(2) 0.6522(17) -0.133(2) 0.071(14) Uiso 1 1 d . . .
H28 H 0.1585(18) 0.6216(14) -0.083(2) 0.044(10) Uiso 1 1 d . . .
H27 H 0.031(2) 0.5688(17) -0.142(2) 0.066(13) Uiso 1 1 d . . .
H9 H 0.060(2) 0.3482(17) 0.108(3) 0.068(14) Uiso 1 1 d . . .
H4 H 0.0652(19) 0.2586(16) 0.000(2) 0.046(12) Uiso 1 1 d . . .
H5 H 0.133(3) 0.241(2) -0.006(3) 0.12(3) Uiso 1 1 d . . .
H19 H 0.420(2) 0.4258(16) 0.094(2) 0.043(14) Uiso 1 1 d . . .
H18 H 0.434(2) 0.3636(19) 0.056(3) 0.077(14) Uiso 1 1 d . . .
H10 H 0.2136(19) 0.2605(17) 0.091(2) 0.054(12) Uiso 1 1 d . . .
H11 H 0.311(2) 0.272(2) 0.149(3) 0.092(16) Uiso 1 1 d . . .
H6 H 0.098(2) 0.2558(17) 0.071(2) 0.057(14) Uiso 1 1 d . . .
H20 H 0.482(2) 0.4007(17) 0.115(2) 0.073(14) Uiso 1 1 d . . .

loop_
_atom_site_aniso_label
_atom_site_aniso_U_11
_atom_site_aniso_U_22
_atom_site_aniso_U_33
_atom_site_aniso_U_23
_atom_site_aniso_U_13
_atom_site_aniso_U_12
V1 0.0273(4) 0.0255(4) 0.0165(4) 0.000 0.000 0.0038(4)
O1 0.0253(13) 0.0279(13) 0.0172(11) -0.0023(9) 0.0000(10) 0.0031(10)
O2 0.0264(12) 0.0268(12) 0.0224(12) 0.0015(10) -0.0041(10) 0.0046(10)
O3 0.0310(13) 0.0277(12) 0.0183(12) -0.0002(10) 0.0029(10) 0.0079(10)
C1 0.039(2) 0.0283(19) 0.0210(17) -0.0029(15) -0.0070(17) 0.0058(17)
C2 0.033(2) 0.0282(19) 0.0171(16) -0.0001(14) -0.0029(16) 0.0046(16)
C3 0.061(3) 0.0272(19) 0.031(2) -0.0009(16) -0.012(2) -0.0080(19)
C4 0.113(4) 0.020(2) 0.069(3) 0.003(2) -0.043(3) -0.009(2)
C5 0.122(5) 0.030(2) 0.073(3) 0.000(2) -0.069(3) 0.012(3)
C6 0.069(3) 0.032(2) 0.042(2) -0.0062(18) -0.029(2) 0.016(2)
C7 0.055(3) 0.040(2) 0.036(2) -0.0057(18) -0.012(2) -0.014(2)
C8 0.112(5) 0.059(4) 0.062(4) -0.001(3) -0.032(4) -0.045(4)
C9 0.046(3) 0.080(4) 0.041(3) -0.012(3) -0.004(2) -0.028(3)
C10 0.047(3) 0.040(3) 0.035(2) -0.0091(19) -0.007(2) -0.003(2)
C11 0.076(3) 0.050(3) 0.069(3) -0.029(2) -0.053(3) 0.035(2)
C12 0.064(4) 0.064(3) 0.047(3) -0.013(3) -0.025(3) 0.009(3)
C13 0.184(7) 0.071(4) 0.229(8) -0.065(5) -0.179(7) 0.080(4)
C14 0.044(4) 0.172(8) 0.090(5) -0.066(5) -0.024(3) 0.054(4)
C15 0.0270(17) 0.0198(16) 0.0219(17) -0.0015(13) 0.0015(16) -0.0030(13)
C16 0.0252(18) 0.0283(18) 0.0218(17) -0.0008(15) -0.0010(16) 0.0007(15)
C17 0.0280(18) 0.038(2) 0.0195(17) 0.0050(15) -0.0062(16) -0.0004(15)
C18 0.036(2) 0.043(2) 0.0229(18) -0.0004(17) -0.0031(17) 0.0131(18)
C19 0.032(2) 0.068(3) 0.031(2) 0.002(2) 0.0054(19) 0.014(2)
C20 0.047(3) 0.061(3) 0.031(2) 0.003(2) -0.007(2) 0.020(3)
C21 0.061(3) 0.042(2) 0.037(3) 0.000(2) -0.010(2) 0.021(2)

loop_
_atom_type_symbol
_atom_type_description
_atom_type_scat_dispersion_real
_atom_type_scat_dispersion_imag
_atom_type_scat_source
C C 0.0033 0.0016 'International Tables Vol C Tables 4.2.6.8 and 6.1.1.4'
H H 0.0000 0.0000 'International Tables Vol C Tables 4.2.6.8 and 6.1.1.4'
O O 0.0106 0.0060 'International Tables Vol C Tables 4.2.6.8 and 6.1.1.4'
V V 0.3005 0.5294 'International Tables Vol C Tables 4.2.6.8 and 6.1.1.4'

loop_
_geom_angle_atom_site_label_1
_geom_angle_atom_site_label_2
_geom_angle_atom_site_label_3
_geom_angle
_geom_angle_site_symmetry_1
_geom_angle_site_symmetry_3
_geom_angle_publ_flag
O1 V1 O1 105.38(12) . 2_565 ?
O1 V1 O2 80.66(9) . . ?
O1 V1 O2 97.99(9) 2_565 . ?
O1 V1 O2 97.99(9) . 2_565 ?
O1 V1 O2 80.66(9) 2_565 2_565 ?
O2 V1 O2 177.80(13) . 2_565 ?
O1 V1 O3 164.25(9) . . ?
O1 V1 O3 88.39(8) 2_565 . ?
O2 V1 O3 90.01(9) . . ?
O2 V1 O3 91.68(9) 2_565 . ?
O1 V1 O3 88.39(8) . 2_565 ?
O1 V1 O3 164.25(9) 2_565 2_565 ?
O2 V1 O3 91.68(9) . 2_565 ?
O2 V1 O3 90.01(9) 2_565 2_565 ?
O3 V1 O3 79.16(12) . 2_565 ?
C1 O1 V1 116.01(19) . . ?
C2 O2 V1 115.4(2) . . ?
C15 O3 V1 116.67(19) . . ?
O1 C1 C6 125.5(3) . . ?
O1 C1 C2 112.3(3) . . ?
C6 C1 C2 122.2(3) . . ?
O2 C2 C3 124.9(3) . . ?
O2 C2 C1 112.7(3) . . ?
C3 C2 C1 122.4(3) . . ?
C4 C3 C2 113.6(4) . . ?
C4 C3 C7 124.9(3) . . ?
C2 C3 C7 121.5(3) . . ?
C3 C4 C5 124.3(4) . . ?
C6 C5 C4 123.0(4) . . ?
C5 C6 C1 114.4(4) . . ?
C5 C6 C11 124.7(4) . . ?
C1 C6 C11 120.7(4) . . ?
C3 C7 C10 109.7(3) . . ?
C3 C7 C9 110.2(3) . . ?
C10 C7 C9 109.9(4) . . ?
C3 C7 C8 111.3(4) . . ?
C10 C7 C8 107.8(4) . . ?
C9 C7 C8 107.9(5) . . ?
C14 C11 C12 111.7(5) . . ?
C14 C11 C6 110.1(4) . . ?
C12 C11 C6 109.1(4) . . ?
C14 C11 C13 107.8(6) . . ?
C12 C11 C13 107.9(4) . . ?
C6 C11 C13 110.2(4) . . ?
O3 C15 C16 124.9(3) . . ?
O3 C15 C15 113.75(17) . 2_565 ?
C16 C15 C15 121.39(18) . 2_565 ?
C17 C16 C15 114.9(3) . . ?
C17 C16 C18 124.5(3) . . ?
C15 C16 C18 120.5(3) . . ?
C16 C17 C17 123.66(19) . 2_565 ?
C21 C18 C16 110.1(3) . . ?
C21 C18 C19 110.8(3) . . ?
C16 C18 C19 109.1(3) . . ?
C21 C18 C20 107.8(3) . . ?
C16 C18 C20 110.7(3) . . ?
C19 C18 C20 108.4(3) . . ?

loop_
_geom_bond_atom_site_label_1
_geom_bond_atom_site_label_2
_geom_bond_distance
_geom_bond_site_symmetry_2
_geom_bond_publ_flag
V1 O1 1.868(2) . ?
V1 O1 1.868(2) 2_565 ?
V1 O2 1.898(2) . ?
V1 O2 1.898(2) 2_565 ?
V1 O3 1.971(2) . ?
V1 O3 1.971(2) 2_565 ?
O1 C1 1.330(4) . ?
O2 C2 1.326(4) . ?
O3 C15 1.298(3) . ?
C1 C6 1.404(5) . ?
C1 C2 1.421(5) . ?
C2 C3 1.406(5) . ?
C3 C4 1.376(5) . ?
C3 C7 1.530(5) . ?
C4 C5 1.399(7) . ?
C5 C6 1.373(6) . ?
C6 C11 1.543(6) . ?
C7 C10 1.533(5) . ?
C7 C9 1.534(6) . ?
C7 C8 1.543(6) . ?
C11 C14 1.514(9) . ?
C11 C12 1.527(6) . ?
C11 C13 1.548(6) . ?
C15 C16 1.415(4) . ?
C15 C15 1.466(6) 2_565 ?
C16 C17 1.364(4) . ?
C16 C18 1.533(5) . ?
C17 C17 1.428(7) 2_565 ?
C18 C21 1.532(5) . ?
C18 C19 1.536(5) . ?
C18 C20 1.539(5) . ?

loop_
_platon_squeeze_void_nr
_platon_squeeze_void_average_x
_platon_squeeze_void_average_y
_platon_squeeze_void_average_z
_platon_squeeze_void_volume
_platon_squeeze_void_count_electrons
_platon_squeeze_void_content
1 0.000 0.000 0.000 17 1 ' '
2 0.000 0.500 0.000 16 1 ' '
3 0.500 0.000 0.000 16 1 ' '
4 0.500 0.500 0.000 17 1 ' '
5 0.000 0.250 0.250 135 11 ' '
6 0.500 0.750 0.250 135 11 ' '
7 0.000 0.000 0.500 17 1 ' '
8 0.500 1.000 0.500 16 1 ' '
9 0.500 0.500 0.500 17 1 ' '
10 1.000 0.500 0.500 16 1 ' '
11 0.000 0.750 0.750 135 11 ' '
12 0.500 0.250 0.750 135 11 ' '
